data_4000906
loop_
_publ_author_name
'Chen, Qing'
'Zeng, Ming-Hua'
'Wei, Lian-Qiang'
'Kurmoo, Mohamedally'

_publ_section_title
;
 A Multifaceted Cage Cluster, [CoII6O12&#x2283; X]&#x2212;(X =
 Cl&#x2212;or F&#x2212;): Halide Template Effect and Frustrated Magnetism
;
_journal_issue 14
_journal_name_full 'Chemistry of Materials'
_journal_page_first 4328
_journal_paper_doi 10.1021/cm1014459
_journal_volume 22
_journal_year 2010
_chemical_formula_sum 'C85 H36 Co6 F N13 O28'
_chemical_formula_weight 2059.85
_chemical_name_systematic
; 
 ? 
;
_space_group_IT_number 148
_symmetry_cell_setting trigonal
_symmetry_space_group_name_Hall '-R 3'
_symmetry_space_group_name_H-M 'R -3 :H'
_atom_sites_solution_hydrogens geom
_atom_sites_solution_primary direct
_atom_sites_solution_secondary difmap
_audit_creation_method SHELXL-97
_cell_angle_alpha 90.00
_cell_angle_beta 90.00
_cell_angle_gamma 120.00
_cell_formula_units_Z 3
_cell_length_a 21.5300(16)
_cell_length_b 21.530
_cell_length_c 16.5418(13)
_cell_measurement_temperature 173(2)
_cell_measurement_theta_max 25
_cell_measurement_theta_min 1.6
_cell_volume 6640.5(7)
_computing_cell_refinement 'Bruker SMART'
_computing_data_collection 'Bruker SMART'
_computing_data_reduction 'Bruker SAINT'
_computing_molecular_graphics 'Bruker SHELXTL'
_computing_publication_material 'Bruker SHELXTL'
_computing_structure_refinement 'SHELXL-97 (Sheldrick, 1997)'
_computing_structure_solution 'SHELXS-97 (Sheldrick, 1990)'
_diffrn_ambient_temperature 173(2)
_diffrn_measured_fraction_theta_full 0.999
_diffrn_measured_fraction_theta_max 0.999
_diffrn_radiation_monochromator graphite
_diffrn_radiation_source 'fine-focus sealed tube'
_diffrn_radiation_type MoK\a
_diffrn_radiation_wavelength 0.71073
_diffrn_reflns_av_R_equivalents 0.0940
_diffrn_reflns_av_sigmaI/netI 0.0800
_diffrn_reflns_limit_h_max 23
_diffrn_reflns_limit_h_min -25
_diffrn_reflns_limit_k_max 25
_diffrn_reflns_limit_k_min -21
_diffrn_reflns_limit_l_max 19
_diffrn_reflns_limit_l_min -19
_diffrn_reflns_number 12502
_diffrn_reflns_theta_full 24.99
_diffrn_reflns_theta_max 24.99
_diffrn_reflns_theta_min 1.65
_exptl_absorpt_coefficient_mu 1.187
_exptl_absorpt_correction_T_max 0.8678
_exptl_absorpt_correction_T_min 0.8108
_exptl_absorpt_correction_type multi-scan
_exptl_absorpt_process_details SADABS
_exptl_crystal_colour purple
_exptl_crystal_density_diffrn 1.545
_exptl_crystal_density_method 'not measured'
_exptl_crystal_description block
_exptl_crystal_F_000 3096
_exptl_crystal_size_max 0.2
_exptl_crystal_size_mid 0.15
_exptl_crystal_size_min 0.13
_refine_diff_density_max 1.455
_refine_diff_density_min -0.596
_refine_diff_density_rms 0.190
_refine_ls_extinction_method none
_refine_ls_goodness_of_fit_ref 1.088
_refine_ls_hydrogen_treatment constr
_refine_ls_matrix_type full
_refine_ls_number_parameters 206
_refine_ls_number_reflns 2604
_refine_ls_number_restraints 1
_refine_ls_restrained_S_all 1.088
_refine_ls_R_factor_all 0.1463
_refine_ls_R_factor_gt 0.0840
_refine_ls_shift/su_max 0.166
_refine_ls_shift/su_mean 0.015
_refine_ls_structure_factor_coef Fsqd
_refine_ls_weighting_details 'calc w=1/[\s^2^(Fo^2^)+(0.1731P)^2^+60.9691P] where P=(Fo^2^+2Fc^2^)/3'
_refine_ls_weighting_scheme calc
_refine_ls_wR_factor_gt 0.2565
_refine_ls_wR_factor_ref 0.3110
_reflns_number_gt 1464
_reflns_number_total 2604
_reflns_threshold_expression >2sigma(I)
_cod_data_source_file cm1014459_si_002.cif
_cod_data_source_block co_2
_cod_depositor_comments
;
The following automatic conversions were performed:

'_symmetry_cell_setting' value 'Trigonal' changed to 'trigonal'
according to /home/saulius/struct/CIF-dictionaries/cif_core.dic
dictionary named 'cif_core.dic' version 2.4.2 from 2011-04-26.

Automatic conversion script
Id: cif_fix_values 1715 2011-07-08 13:25:40Z adriana 
;
_cod_original_sg_symbol_H-M R-3
_cod_database_code 4000906

loop_
_symmetry_equiv_pos_as_xyz
'x, y, z'
'-y, x-y, z'
'-x+y, -x, z'
'x+2/3, y+1/3, z+1/3'
'-y+2/3, x-y+1/3, z+1/3'
'-x+y+2/3, -x+1/3, z+1/3'
'x+1/3, y+2/3, z+2/3'
'-y+1/3, x-y+2/3, z+2/3'
'-x+y+1/3, -x+2/3, z+2/3'
'-x, -y, -z'
'y, -x+y, -z'
'x-y, x, -z'
'-x+2/3, -y+1/3, -z+1/3'
'y+2/3, -x+y+1/3, -z+1/3'
'x-y+2/3, x+1/3, -z+1/3'
'-x+1/3, -y+2/3, -z+2/3'
'y+1/3, -x+y+2/3, -z+2/3'
'x-y+1/3, x+2/3, -z+2/3'

loop_
_atom_site_label
_atom_site_type_symbol
_atom_site_fract_x
_atom_site_fract_y
_atom_site_fract_z
_atom_site_U_iso_or_equiv
_atom_site_adp_type
_atom_site_occupancy
_atom_site_symmetry_multiplicity
_atom_site_calc_flag
_atom_site_refinement_flags
F F 0.0000 1.0000 0.0000 0.1868(14) Uani 1 6 d S
Co1 Co 0.103396(5) 1.004702(6) -0.093540(8) 0.04259(4) Uani 1 1 d .
C13 C 0.12092(4) 0.89115(4) 0.01078(6) 0.0502(3) Uani 1 1 d .
C1 C 0.17158(4) 0.91105(4) -0.05819(5) 0.0420(3) Uani 1 1 d .
C2 C 0.21562(4) 0.88139(5) -0.07096(6) 0.0499(3) Uani 1 1 d .
H2A H 0.2151 0.8472 -0.0343 0.060 Uiso 1 1 calc R
C3 C 0.25989(4) 0.90278(4) -0.13802(6) 0.0520(3) Uani 1 1 d .
H3A H 0.2891 0.8822 -0.1488 0.062 Uiso 1 1 calc R
C4 C 0.26134(4) 0.95509(5) -0.19007(6) 0.0524(3) Uani 1 1 d .
C11 C 0.21599(4) 0.98105(4) -0.17219(6) 0.0450(3) Uani 1 1 d .
C5 C 0.30387(5) 0.98054(5) -0.26360(7) 0.0681(4) Uani 1 1 d .
H5A H 0.3341 0.9619 -0.2778 0.082 Uiso 1 1 calc R
C6 C 0.30186(5) 1.02900(5) -0.31171(7) 0.0740(4) Uani 1 1 d .
H6A H 0.3316 1.0454 -0.3583 0.089 Uiso 1 1 calc R
C7 C 0.25368(4) 1.05739(5) -0.29305(6) 0.0540(3) Uani 1 1 d .
C12 C 0.21324(4) 1.03236(4) -0.22346(5) 0.0441(3) Uani 1 1 d .
C8 C 0.24623(5) 1.10776(5) -0.33939(7) 0.0647(4) Uani 1 1 d .
H8A H 0.2734 1.1269 -0.3874 0.078 Uiso 1 1 calc R
C9 C 0.19888(5) 1.12900(5) -0.31414(6) 0.0626(4) Uani 1 1 d .
H9A H 0.1933 1.1632 -0.3448 0.075 Uiso 1 1 calc R
C10 C 0.15941(4) 1.10078(4) -0.24449(6) 0.0430(3) Uani 1 1 d .
C14 C 0.10431(4) 1.11910(4) -0.21537(6) 0.0443(3) Uani 1 1 d .
O1 O 0.08071(3) 0.91986(3) 0.00831(4) 0.0453(2) Uani 1 1 d .
O2 O 0.11989(4) 0.85056(4) 0.06263(5) 0.0852(3) Uani 1 1 d .
O3 O 0.07315(3) 1.08700(3) -0.14752(4) 0.0434(2) Uani 1 1 d .
O4 O 0.09358(3) 1.16069(3) -0.25352(4) 0.0591(2) Uani 1 1 d .
N1 N 0.17186(3) 0.95990(3) -0.10777(4) 0.0417(2) Uani 1 1 d .
N2 N 0.16611(3) 1.05403(3) -0.19985(4) 0.0437(2) Uani 1 1 d .
N3 N 0.3333 0.6667 0.0428(3) 0.1239(16) Uiso 0.50 3 d SP
C15 C 0.27155(10) 1.19092(5) -0.5239(2) 0.0295(10) Uiso 0.17 1 d PD
O5 O 0.26758(10) 1.12768(5) -0.5353(2) 0.0762(14) Uiso 0.17 1 d PD
O1W O 0.0841(2) 1.1873(2) -0.4289(3) 0.2443(17) Uiso 0.50 1 d P

loop_
_atom_site_aniso_label
_atom_site_aniso_U_11
_atom_site_aniso_U_22
_atom_site_aniso_U_33
_atom_site_aniso_U_23
_atom_site_aniso_U_13
_atom_site_aniso_U_12
F 0.1971(18) 0.1971(18) 0.166(2) 0.000 0.000 0.0986(9)
Co1 0.03081(4) 0.03944(5) 0.05307(7) -0.00859(5) -0.00122(5) 0.01422(3)
C13 0.0479(4) 0.0510(4) 0.0570(6) 0.0011(4) -0.0021(4) 0.0286(3)
C1 0.0304(3) 0.0453(4) 0.0471(5) -0.0081(4) -0.0012(3) 0.0164(2)
C2 0.0398(3) 0.0526(4) 0.0629(6) -0.0105(4) -0.0095(4) 0.0273(3)
C3 0.0411(3) 0.0554(4) 0.0693(6) -0.0048(4) 0.0041(4) 0.0315(2)
C4 0.0376(3) 0.0591(4) 0.0668(6) -0.0056(4) 0.0034(4) 0.0290(3)
C11 0.0279(3) 0.0447(4) 0.0623(6) -0.0048(4) 0.0013(4) 0.0180(2)
C5 0.0460(4) 0.0882(5) 0.0827(7) 0.0068(5) 0.0256(4) 0.0429(3)
C6 0.0563(4) 0.0799(5) 0.0933(8) 0.0102(5) 0.0324(5) 0.0396(3)
C7 0.0452(4) 0.0545(4) 0.0631(6) 0.0018(4) 0.0131(4) 0.0255(3)
C12 0.0391(3) 0.0459(4) 0.0462(5) -0.0038(4) 0.0098(3) 0.0203(3)
C8 0.0579(4) 0.0722(5) 0.0687(6) 0.0215(5) 0.0255(4) 0.0361(3)
C9 0.0583(4) 0.0688(5) 0.0650(6) 0.0094(5) 0.0160(4) 0.0351(3)
C10 0.0289(3) 0.0398(4) 0.0530(5) -0.0019(4) 0.0063(3) 0.0117(3)
C14 0.0359(4) 0.0371(4) 0.0542(5) -0.0052(4) -0.0054(4) 0.0140(3)
O1 0.0373(2) 0.0447(3) 0.0517(3) -0.0026(3) 0.0001(2) 0.01881(18)
O2 0.1009(3) 0.1199(4) 0.0755(5) 0.0341(4) 0.0263(3) 0.0857(2)
O3 0.0342(2) 0.0424(2) 0.0587(4) -0.0031(2) 0.0003(2) 0.02306(16)
O4 0.0559(3) 0.0510(3) 0.0772(4) 0.0204(3) 0.0141(3) 0.03180(19)
N1 0.0338(3) 0.0341(3) 0.0525(4) -0.0078(3) -0.0038(3) 0.0133(2)
N2 0.0305(3) 0.0402(3) 0.0552(4) -0.0066(3) -0.0008(3) 0.0138(2)

loop_
_atom_type_symbol
_atom_type_description
_atom_type_scat_dispersion_real
_atom_type_scat_dispersion_imag
_atom_type_scat_source
C C 0.0033 0.0016 'International Tables Vol C Tables 4.2.6.8 and 6.1.1.4'
H H 0.0000 0.0000 'International Tables Vol C Tables 4.2.6.8 and 6.1.1.4'
N N 0.0061 0.0033 'International Tables Vol C Tables 4.2.6.8 and 6.1.1.4'
O O 0.0106 0.0060 'International Tables Vol C Tables 4.2.6.8 and 6.1.1.4'
F F 0.0171 0.0103 'International Tables Vol C Tables 4.2.6.8 and 6.1.1.4'
Co Co 0.3494 0.9721 'International Tables Vol C Tables 4.2.6.8 and 6.1.1.4'

loop_
_geom_angle_atom_site_label_1
_geom_angle_atom_site_label_2
_geom_angle_atom_site_label_3
_geom_angle
_geom_angle_site_symmetry_1
_geom_angle_site_symmetry_3
O3 Co1 O1 155.93(3) 3_465 12_665
O3 Co1 N1 99.43(2) 3_465 .
O1 Co1 N1 99.17(2) 12_665 .
O3 Co1 N2 98.71(3) 3_465 .
O1 Co1 N2 100.94(3) 12_665 .
N1 Co1 N2 74.24(3) . .
O3 Co1 O3 87.04(2) 3_465 .
O1 Co1 O3 86.75(2) 12_665 .
N1 Co1 O3 144.25(2) . .
N2 Co1 O3 70.03(3) . .
O3 Co1 O1 86.04(2) 3_465 .
O1 Co1 O1 86.281(10) 12_665 .
N1 Co1 O1 69.56(3) . .
N2 Co1 O1 143.77(3) . .
O3 Co1 O1 146.19(2) . .
O2 C13 O1 126.16(9) . .
O2 C13 C1 119.70(10) . .
O1 C13 C1 114.13(8) . .
N1 C1 C2 122.09(8) . .
N1 C1 C13 114.43(9) . .
C2 C1 C13 123.48(9) . .
C3 C2 C1 118.73(9) . .
C2 C3 C4 119.59(10) . .
C11 C4 C3 117.20(9) . .
C11 C4 C5 117.82(10) . .
C3 C4 C5 124.87(11) . .
N1 C11 C4 123.77(9) . .
N1 C11 C12 116.09(9) . .
C4 C11 C12 120.13(8) . .
C6 C5 C4 122.32(12) . .
C5 C6 C7 120.32(10) . .
C12 C7 C8 117.68(11) . .
C12 C7 C6 116.72(10) . .
C8 C7 C6 125.60(9) . .
N2 C12 C7 122.37(9) . .
N2 C12 C11 114.96(8) . .
C7 C12 C11 122.65(10) . .
C9 C8 C7 118.84(10) . .
C8 C9 C10 120.22(11) . .
N2 C10 C9 121.86(10) . .
N2 C10 C14 115.10(8) . .
C9 C10 C14 123.01(10) . .
O4 C14 O3 126.85(10) . .
O4 C14 C10 119.68(8) . .
O3 C14 C10 113.46(9) . .
C13 O1 Co1 123.22(6) . 11_455
C13 O1 Co1 117.78(5) . .
Co1 O1 Co1 118.80(3) 11_455 .
C14 O3 Co1 123.30(6) . 2_675
C14 O3 Co1 117.43(6) . .
Co1 O3 Co1 119.06(3) 2_675 .
C1 N1 C11 118.59(9) . .
C1 N1 Co1 123.79(6) . .
C11 N1 Co1 117.59(7) . .
C10 N2 C12 119.02(8) . .
C10 N2 Co1 123.84(7) . .
C12 N2 Co1 117.08(6) . .
C15 O5 O1W 84.2(2) . 11_454

loop_
_geom_bond_atom_site_label_1
_geom_bond_atom_site_label_2
_geom_bond_distance
_geom_bond_site_symmetry_2
Co1 O3 2.0229(7) 3_465
Co1 O1 2.0424(6) 12_665
Co1 N1 2.1403(9) .
Co1 N2 2.1470(7) .
Co1 O3 2.3483(7) .
Co1 O1 2.3498(6) .
C13 O2 1.2169(13) .
C13 O1 1.2916(14) .
C13 C1 1.4857(13) .
C1 N1 1.3312(12) .
C1 C2 1.3990(16) .
C2 C3 1.3827(13) .
C3 C4 1.4054(15) .
C4 C11 1.3782(15) .
C4 C5 1.4549(14) .
C11 N1 1.3464(11) .
C11 C12 1.4172(14) .
C5 C6 1.3300(18) .
C6 C7 1.4761(18) .
C7 C12 1.3800(13) .
C7 C8 1.4013(17) .
C12 N2 1.3687(14) .
C8 C9 1.3744(18) .
C9 C10 1.3793(13) .
C10 N2 1.3132(13) .
C10 C14 1.5042(15) .
C14 O4 1.2085(13) .
C14 O3 1.3130(11) .
O1 Co1 2.0424(6) 11_455
O3 Co1 2.0229(7) 2_675
C15 O5 1.334(2) .
O5 O1W 1.644(4) 11_454
O1W O5 1.644(4) 12_664
